data_7014250
loop_
_publ_author_name
'Zampese, Jennifer A.'
'Keene, F. Richard'
'Steel, Peter J.'

_publ_section_title
;
 Diastereoisomeric dinuclear ruthenium complexes of
 2,5-di(2-pyridyl)thiazolo[5,4-d]thiazole.
;
_journal_issue 24
_journal_name_full 'Dalton transactions (Cambridge, England : 2003)'
_journal_page_first 4124
_journal_page_last 4129
_journal_paper_doi 10.1039/b412344a
_journal_year 2004
_chemical_formula_moiety 'C14 H8 N4 S2'
_chemical_formula_sum 'C14 H8 N4 S2'
_chemical_formula_weight 296.36
_chemical_name_common 'Compound 5'
_chemical_name_systematic
;
?
;
_space_group_IT_number 14
_symmetry_cell_setting monoclinic
_symmetry_space_group_name_Hall '-P 2yn'
_symmetry_space_group_name_H-M 'P 1 21/n 1'
_atom_sites_solution_hydrogens geom
_atom_sites_solution_primary direct
_atom_sites_solution_secondary difmap
_audit_creation_method SHELXL-97
_cell_angle_alpha 90.00
_cell_angle_beta 94.017(2)
_cell_angle_gamma 90.00
_cell_formula_units_Z 2
_cell_length_a 5.7522(7)
_cell_length_b 6.2611(7)
_cell_length_c 17.442(2)
_cell_measurement_reflns_used 3000
_cell_measurement_temperature 163(2)
_cell_measurement_theta_max 26.25
_cell_measurement_theta_min 2.34
_cell_volume 626.63(13)
_computing_cell_refinement 'Bruker SMART'
_computing_data_collection 'Bruker SMART'
_computing_data_reduction 'Bruker SAINT'
_computing_molecular_graphics 'Bruker SHELXTL'
_computing_publication_material 'Bruker SHELXTL'
_computing_structure_refinement 'SHELXL-97 (Sheldrick, 1997)'
_computing_structure_solution 'SHELXS-97 (Sheldrick, 1990)'
_diffrn_ambient_temperature 163(2)
_diffrn_measured_fraction_theta_full 0.995
_diffrn_measured_fraction_theta_max 0.995
_diffrn_measurement_device_type 'CCD area detector'
_diffrn_measurement_method 'phi and omega scans'
_diffrn_radiation_monochromator graphite
_diffrn_radiation_source 'fine-focus sealed tube'
_diffrn_radiation_type MoK\a
_diffrn_radiation_wavelength 0.71073
_diffrn_reflns_av_R_equivalents 0.0300
_diffrn_reflns_av_sigmaI/netI 0.0292
_diffrn_reflns_limit_h_max 7
_diffrn_reflns_limit_h_min -7
_diffrn_reflns_limit_k_max 4
_diffrn_reflns_limit_k_min -7
_diffrn_reflns_limit_l_max 21
_diffrn_reflns_limit_l_min -21
_diffrn_reflns_number 7550
_diffrn_reflns_theta_full 26.36
_diffrn_reflns_theta_max 26.36
_diffrn_reflns_theta_min 2.34
_exptl_absorpt_coefficient_mu 0.418
_exptl_absorpt_correction_T_max 0.9876
_exptl_absorpt_correction_T_min 0.8574
_exptl_absorpt_correction_type multi-scan
_exptl_absorpt_process_details SADABS
_exptl_crystal_colour orange
_exptl_crystal_density_diffrn 1.571
_exptl_crystal_density_method 'not measured'
_exptl_crystal_description block
_exptl_crystal_F_000 304
_exptl_crystal_size_max 0.38
_exptl_crystal_size_mid 0.10
_exptl_crystal_size_min 0.03
_refine_diff_density_max 0.339
_refine_diff_density_min -0.185
_refine_diff_density_rms 0.052
_refine_ls_extinction_method none
_refine_ls_goodness_of_fit_ref 1.019
_refine_ls_hydrogen_treatment noref
_refine_ls_matrix_type full
_refine_ls_number_parameters 91
_refine_ls_number_reflns 1279
_refine_ls_number_restraints 0
_refine_ls_restrained_S_all 1.019
_refine_ls_R_factor_all 0.0437
_refine_ls_R_factor_gt 0.0316
_refine_ls_shift/su_max 0.001
_refine_ls_shift/su_mean 0.000
_refine_ls_structure_factor_coef Fsqd
_refine_ls_weighting_details 'calc w=1/[\s^2^(Fo^2^)+(0.0448P)^2^+0.1380P] where P=(Fo^2^+2Fc^2^)/3'
_refine_ls_weighting_scheme calc
_refine_ls_wR_factor_gt 0.0754
_refine_ls_wR_factor_ref 0.0788
_reflns_number_gt 1035
_reflns_number_total 1279
_reflns_threshold_expression >2sigma(I)
_cod_data_source_file b412344a.txt
_cod_data_source_block 3jz1
_cod_original_cell_volume 626.62(13)
_cod_original_sg_symbol_H-M P2(1)/n
_cod_database_code 7014250

loop_
_symmetry_equiv_pos_as_xyz
'x, y, z'
'-x+1/2, y+1/2, -z+1/2'
'-x, -y, -z'
'x-1/2, -y-1/2, z-1/2'

loop_
_atom_site_label
_atom_site_type_symbol
_atom_site_fract_x
_atom_site_fract_y
_atom_site_fract_z
_atom_site_U_iso_or_equiv
_atom_site_adp_type
_atom_site_occupancy
_atom_site_symmetry_multiplicity
_atom_site_calc_flag
_atom_site_refinement_flags
_atom_site_disorder_assembly
_atom_site_disorder_group
S1 S 0.21907(8) 0.66519(8) 0.57785(3) 0.02266(16) Uani 1 1 d . . .
C2 C -0.0563(3) 0.7874(3) 0.56801(10) 0.0200(4) Uani 1 1 d . . .
N3 N -0.2130(3) 0.6997(2) 0.51914(9) 0.0217(4) Uani 1 1 d . . .
C4 C -0.1144(3) 0.5238(3) 0.48817(10) 0.0201(4) Uani 1 1 d . . .
N1' N 0.0875(3) 1.0327(2) 0.66394(9) 0.0249(4) Uani 1 1 d . . .
C2' C -0.0935(3) 0.9802(3) 0.61382(10) 0.0195(4) Uani 1 1 d . . .
C3' C -0.2989(3) 1.0973(3) 0.60562(11) 0.0236(4) Uani 1 1 d . . .
H3'A H -0.4232 1.0544 0.5702 0.028 Uiso 1 1 calc R . .
C4' C -0.3176(4) 1.2781(3) 0.65034(12) 0.0285(5) Uani 1 1 d . . .
H4'A H -0.4553 1.3623 0.6458 0.034 Uiso 1 1 calc R . .
C5' C -0.1341(4) 1.3351(3) 0.70177(11) 0.0296(5) Uani 1 1 d . . .
H5'A H -0.1431 1.4589 0.7329 0.035 Uiso 1 1 calc R . .
C6' C 0.0636(4) 1.2075(3) 0.70681(11) 0.0283(5) Uani 1 1 d . . .
H6'A H 0.1886 1.2462 0.7426 0.034 Uiso 1 1 calc R . .

loop_
_atom_site_aniso_label
_atom_site_aniso_U_11
_atom_site_aniso_U_22
_atom_site_aniso_U_33
_atom_site_aniso_U_23
_atom_site_aniso_U_13
_atom_site_aniso_U_12
S1 0.0213(3) 0.0221(3) 0.0241(3) -0.0053(2) -0.00221(17) 0.0030(2)
C2 0.0203(9) 0.0212(10) 0.0184(9) 0.0011(7) 0.0010(7) 0.0017(7)
N3 0.0227(8) 0.0202(9) 0.0219(8) -0.0023(7) 0.0002(6) 0.0029(6)
C4 0.0219(9) 0.0187(9) 0.0195(9) -0.0007(7) 0.0010(7) 0.0010(7)
N1' 0.0275(9) 0.0232(9) 0.0234(9) -0.0020(7) -0.0015(7) 0.0004(7)
C2' 0.0237(9) 0.0177(9) 0.0173(9) 0.0016(7) 0.0029(7) -0.0003(7)
C3' 0.0261(10) 0.0245(10) 0.0201(9) 0.0024(8) 0.0006(8) 0.0017(8)
C4' 0.0336(11) 0.0235(11) 0.0292(11) 0.0038(8) 0.0080(9) 0.0096(8)
C5' 0.0450(12) 0.0202(10) 0.0246(10) -0.0036(9) 0.0108(9) -0.0008(9)
C6' 0.0345(11) 0.0275(12) 0.0226(10) -0.0042(8) -0.0001(9) -0.0057(9)

loop_
_atom_type_symbol
_atom_type_description
_atom_type_scat_dispersion_real
_atom_type_scat_dispersion_imag
_atom_type_scat_source
C C 0.0033 0.0016 'International Tables Vol C Tables 4.2.6.8 and 6.1.1.4'
H H 0.0000 0.0000 'International Tables Vol C Tables 4.2.6.8 and 6.1.1.4'
N N 0.0061 0.0033 'International Tables Vol C Tables 4.2.6.8 and 6.1.1.4'
S S 0.1246 0.1234 'International Tables Vol C Tables 4.2.6.8 and 6.1.1.4'

loop_
_geom_angle_atom_site_label_1
_geom_angle_atom_site_label_2
_geom_angle_atom_site_label_3
_geom_angle
_geom_angle_site_symmetry_1
_geom_angle_site_symmetry_3
_geom_angle_publ_flag
C4 S1 C2 87.90(8) 3_566 . ?
N3 C2 C2' 125.09(16) . . ?
N3 C2 S1 116.95(14) . . ?
C2' C2 S1 117.95(13) . . ?
C2 N3 C4 107.92(15) . . ?
N3 C4 C4 117.9(2) . 3_566 ?
N3 C4 S1 132.79(13) . 3_566 ?
C4 C4 S1 109.33(18) 3_566 3_566 ?
C6' N1' C2' 117.10(16) . . ?
N1' C2' C3' 123.29(17) . . ?
N1' C2' C2 114.57(15) . . ?
C3' C2' C2 122.13(16) . . ?
C4' C3' C2' 118.23(18) . . ?
C4' C3' H3'A 120.9 . . ?
C2' C3' H3'A 120.9 . . ?
C3' C4' C5' 119.38(18) . . ?
C3' C4' H4'A 120.3 . . ?
C5' C4' H4'A 120.3 . . ?
C4' C5' C6' 118.51(18) . . ?
C4' C5' H5'A 120.7 . . ?
C6' C5' H5'A 120.7 . . ?
N1' C6' C5' 123.47(18) . . ?
N1' C6' H6'A 118.3 . . ?
C5' C6' H6'A 118.3 . . ?

loop_
_geom_bond_atom_site_label_1
_geom_bond_atom_site_label_2
_geom_bond_distance
_geom_bond_site_symmetry_2
_geom_bond_publ_flag
S1 C4 1.7295(18) 3_566 ?
S1 C2 1.7566(18) . ?
C2 N3 1.316(2) . ?
C2 C2' 1.472(2) . ?
N3 C4 1.367(2) . ?
C4 C4 1.384(3) 3_566 ?
C4 S1 1.7295(18) 3_566 ?
N1' C6' 1.338(2) . ?
N1' C2' 1.352(2) . ?
C2' C3' 1.390(2) . ?
C3' C4' 1.383(3) . ?
C3' H3'A 0.9500 . ?
C4' C5' 1.384(3) . ?
C4' H4'A 0.9500 . ?
C5' C6' 1.387(3) . ?
C5' H5'A 0.9500 . ?
C6' H6'A 0.9500 . ?

loop_
_geom_torsion_atom_site_label_1
_geom_torsion_atom_site_label_2
_geom_torsion_atom_site_label_3
_geom_torsion_atom_site_label_4
_geom_torsion
_geom_torsion_site_symmetry_1
_geom_torsion_site_symmetry_2
_geom_torsion_site_symmetry_3
_geom_torsion_site_symmetry_4
_geom_torsion_publ_flag
C4 S1 C2 N3 -1.09(15) 3_566 . . . ?
C4 S1 C2 C2' 179.70(15) 3_566 . . . ?
C2' C2 N3 C4 -179.77(16) . . . . ?
S1 C2 N3 C4 1.1(2) . . . . ?
C2 N3 C4 C4 -0.5(3) . . . 3_566 ?
C2 N3 C4 S1 179.14(16) . . . 3_566 ?
C6' N1' C2' C3' -0.4(3) . . . . ?
C6' N1' C2' C2 179.64(16) . . . . ?
N3 C2 C2' N1' 175.81(17) . . . . ?
S1 C2 C2' N1' -5.1(2) . . . . ?
N3 C2 C2' C3' -4.2(3) . . . . ?
S1 C2 C2' C3' 174.94(14) . . . . ?
N1' C2' C3' C4' 0.8(3) . . . . ?
C2 C2' C3' C4' -179.15(17) . . . . ?
C2' C3' C4' C5' -0.5(3) . . . . ?
C3' C4' C5' C6' -0.2(3) . . . . ?
C2' N1' C6' C5' -0.4(3) . . . . ?
C4' C5' C6' N1' 0.7(3) . . . . ?
